data_7054655
loop_
_publ_author_name
'Aaker\"oy, Christer B.'
'Wijethunga, Tharanga K.'
'Desper, John'

_publ_section_title
;
 Molecular electrostatic potential dependent selectivity of hydrogen
 bonding
;
_journal_issue 2
_journal_name_full 'New J. Chem.'
_journal_page_first 822
_journal_paper_doi 10.1039/C4NJ01324G
_journal_volume 39
_journal_year 2015
_chemical_formula_moiety
;
(C18 H16 N6) (C12 H22 O4)
;
_chemical_formula_sum 'C30 H38 N6 O4'
_chemical_formula_weight 546.66
_chemical_name_systematic
;
TW-2B-5 1,1'-di[(2-pyridyl)methyl]-2,2'-biimidazole, HOOC-(CH2)10-COOH
;
_space_group_IT_number 2
_symmetry_cell_setting triclinic
_symmetry_space_group_name_Hall '-P 1'
_symmetry_space_group_name_H-M 'P -1'
_atom_sites_solution_hydrogens geom
_atom_sites_solution_primary direct
_atom_sites_solution_secondary difmap
_audit_creation_method SHELXL-97
_cell_angle_alpha 85.042(10)
_cell_angle_beta 83.543(10)
_cell_angle_gamma 71.912(10)
_cell_formula_units_Z 1
_cell_length_a 5.2955(8)
_cell_length_b 7.8185(13)
_cell_length_c 18.424(3)
_cell_measurement_reflns_used 4754
_cell_measurement_temperature 120(2)
_cell_measurement_theta_max 66.72
_cell_measurement_theta_min 2.42
_cell_volume 719.4(2)
_computing_cell_refinement 'Bruker SAINT'
_computing_data_collection 'Bruker APEX2'
_computing_data_reduction 'Bruker SAINT'
_computing_molecular_graphics 'Bruker SHELXTL'
_computing_publication_material 'Bruker SHELXTL'
_computing_structure_refinement 'SHELXL-97 (Sheldrick, 2008)'
_computing_structure_solution 'SHELXS-97 (Sheldrick, 2008)'
_diffrn_ambient_temperature 120(2)
_diffrn_measured_fraction_theta_full 0.954
_diffrn_measured_fraction_theta_max 0.940
_diffrn_measurement_device_type 'Bruker APEX-II CCD'
_diffrn_measurement_method '\f and \w scans'
_diffrn_radiation_monochromator graphite
_diffrn_radiation_source 'fine-focus sealed tube'
_diffrn_radiation_type CuK\a
_diffrn_radiation_wavelength 1.54178
_diffrn_reflns_av_R_equivalents 0.0423
_diffrn_reflns_av_sigmaI/netI 0.0303
_diffrn_reflns_limit_h_max 6
_diffrn_reflns_limit_h_min -5
_diffrn_reflns_limit_k_max 9
_diffrn_reflns_limit_k_min -9
_diffrn_reflns_limit_l_max 22
_diffrn_reflns_limit_l_min -21
_diffrn_reflns_number 11812
_diffrn_reflns_theta_full 67.50
_diffrn_reflns_theta_max 68.34
_diffrn_reflns_theta_min 2.42
_exptl_absorpt_coefficient_mu 0.692
_exptl_absorpt_correction_T_max 0.8974
_exptl_absorpt_correction_T_min 0.8299
_exptl_absorpt_correction_type multi-scan
_exptl_absorpt_process_details SADABS
_exptl_crystal_colour colourless
_exptl_crystal_density_diffrn 1.262
_exptl_crystal_density_method 'not measured'
_exptl_crystal_description prism
_exptl_crystal_F_000 292
_exptl_crystal_size_max 0.28
_exptl_crystal_size_mid 0.24
_exptl_crystal_size_min 0.16
_refine_diff_density_max 0.226
_refine_diff_density_min -0.329
_refine_diff_density_rms 0.059
_refine_ls_extinction_method none
_refine_ls_goodness_of_fit_ref 1.100
_refine_ls_hydrogen_treatment mixed
_refine_ls_matrix_type full
_refine_ls_number_parameters 184
_refine_ls_number_reflns 2493
_refine_ls_number_restraints 0
_refine_ls_restrained_S_all 1.100
_refine_ls_R_factor_all 0.0528
_refine_ls_R_factor_gt 0.0446
_refine_ls_shift/su_max 0.000
_refine_ls_shift/su_mean 0.000
_refine_ls_structure_factor_coef Fsqd
_refine_ls_weighting_details 'calc w=1/[\s^2^(Fo^2^)+(0.0700P)^2^+0.3000P] where P=(Fo^2^+2Fc^2^)/3'
_refine_ls_weighting_scheme calc
_refine_ls_wR_factor_gt 0.1244
_refine_ls_wR_factor_ref 0.1335
_reflns_number_gt 2079
_reflns_number_total 2493
_reflns_threshold_expression >2sigma(I)
_cod_data_source_file c4nj01324g2.cif
_cod_data_source_block A3:Dod
_cod_depositor_comments
;
The following automatic conversions were performed:

'_symmetry_cell_setting' value 'Triclinic' changed to 'triclinic'
according to
/usr/data/users/saulius/crontab/automatic-downloads/current/RSC/lib/dictionaries/cif_core.dic
dictionary named 'cif_core.dic' version 2.4.2 from 2011-04-26.

Automatic conversion script
Id: cif_fix_values 3008 2015-01-20 13:52:24Z robertas 
;
_cod_original_sg_symbol_H-M P-1
_cod_database_code 7054655

loop_
_symmetry_equiv_pos_as_xyz
'x, y, z'
'-x, -y, -z'

loop_
_atom_site_label
_atom_site_type_symbol
_atom_site_fract_x
_atom_site_fract_y
_atom_site_fract_z
_atom_site_U_iso_or_equiv
_atom_site_adp_type
_atom_site_occupancy
_atom_site_symmetry_multiplicity
_atom_site_calc_flag
_atom_site_refinement_flags
N11 N -0.1090(3) 0.4262(2) 0.09542(8) 0.0214(4) Uani 1 1 d .
C12 C -0.0669(4) 0.4384(2) 0.02012(9) 0.0212(4) Uani 1 1 d .
N13 N -0.1637(3) 0.3252(2) -0.01038(9) 0.0277(4) Uani 1 1 d .
C14 C -0.2764(4) 0.2399(3) 0.04762(11) 0.0303(5) Uani 1 1 d .
H14 H -0.3623 0.1518 0.0429 0.036 Uiso 1 1 calc R
C15 C -0.2462(4) 0.3008(3) 0.11255(10) 0.0265(4) Uani 1 1 d .
H15 H -0.3072 0.2644 0.1601 0.032 Uiso 1 1 calc R
N21 N -0.1862(3) 0.7771(2) 0.22668(8) 0.0229(4) Uani 1 1 d .
C22 C -0.2398(4) 0.6978(2) 0.17005(9) 0.0199(4) Uani 1 1 d .
C23 C -0.4689(4) 0.7731(3) 0.13338(10) 0.0242(4) Uani 1 1 d .
H23 H -0.5022 0.7140 0.0942 0.029 Uiso 1 1 calc R
C24 C -0.6474(4) 0.9360(3) 0.15518(11) 0.0292(5) Uani 1 1 d .
H24 H -0.8047 0.9897 0.1310 0.035 Uiso 1 1 calc R
C25 C -0.5935(4) 1.0195(3) 0.21275(11) 0.0304(5) Uani 1 1 d .
H25 H -0.7119 1.1312 0.2284 0.037 Uiso 1 1 calc R
C26 C -0.3619(4) 0.9351(3) 0.24662(11) 0.0279(4) Uani 1 1 d .
H26 H -0.3253 0.9919 0.2860 0.034 Uiso 1 1 calc R
C27 C -0.0317(4) 0.5216(3) 0.15077(9) 0.0234(4) Uani 1 1 d .
H27A H 0.1373 0.5461 0.1322 0.028 Uiso 1 1 calc R
H27B H 0.0017 0.4421 0.1957 0.028 Uiso 1 1 calc R
C31 C 0.3903(4) 0.5289(2) 0.31903(9) 0.0211(4) Uani 1 1 d .
O31 O 0.1929(3) 0.68341(18) 0.32381(7) 0.0294(3) Uani 1 1 d .
H31 H 0.093(5) 0.698(3) 0.2863(13) 0.035 Uiso 1 1 d .
O32 O 0.4140(3) 0.41949(18) 0.27322(7) 0.0298(4) Uani 1 1 d .
C32 C 0.5810(4) 0.5030(3) 0.37795(10) 0.0227(4) Uani 1 1 d .
H32A H 0.4795 0.5040 0.4265 0.027 Uiso 1 1 calc R
H32B H 0.6533 0.6064 0.3738 0.027 Uiso 1 1 calc R
C33 C 0.8136(4) 0.3289(3) 0.37396(10) 0.0226(4) Uani 1 1 d .
H33A H 0.9279 0.3335 0.3279 0.027 Uiso 1 1 calc R
H33B H 0.7428 0.2260 0.3728 0.027 Uiso 1 1 calc R
C34 C 0.9841(4) 0.2973(3) 0.43901(9) 0.0230(4) Uani 1 1 d .
H34A H 1.0549 0.4002 0.4401 0.028 Uiso 1 1 calc R
H34B H 0.8695 0.2930 0.4850 0.028 Uiso 1 1 calc R
C35 C 1.2172(4) 0.1229(3) 0.43539(10) 0.0237(4) Uani 1 1 d .
H35A H 1.3341 0.1286 0.3900 0.028 Uiso 1 1 calc R
H35B H 1.1466 0.0204 0.4329 0.028 Uiso 1 1 calc R
C36 C 1.3843(4) 0.0881(2) 0.50118(10) 0.0227(4) Uani 1 1 d .
H36A H 1.4571 0.1897 0.5031 0.027 Uiso 1 1 calc R
H36B H 1.2664 0.0848 0.5466 0.027 Uiso 1 1 calc R

loop_
_atom_site_aniso_label
_atom_site_aniso_U_11
_atom_site_aniso_U_22
_atom_site_aniso_U_33
_atom_site_aniso_U_23
_atom_site_aniso_U_13
_atom_site_aniso_U_12
N11 0.0218(8) 0.0215(8) 0.0185(7) -0.0012(6) -0.0036(6) -0.0025(6)
C12 0.0202(9) 0.0234(9) 0.0181(9) -0.0031(7) -0.0045(7) -0.0025(7)
N13 0.0307(9) 0.0292(9) 0.0244(8) -0.0018(7) -0.0047(7) -0.0097(7)
C14 0.0308(11) 0.0298(11) 0.0324(11) 0.0022(8) -0.0048(8) -0.0125(9)
C15 0.0225(10) 0.0277(10) 0.0248(10) 0.0047(8) -0.0001(7) -0.0037(8)
N21 0.0221(8) 0.0252(8) 0.0203(8) -0.0013(6) -0.0023(6) -0.0054(6)
C22 0.0181(9) 0.0228(9) 0.0174(8) 0.0033(7) -0.0010(7) -0.0057(7)
C23 0.0221(10) 0.0263(10) 0.0228(9) 0.0028(8) -0.0043(7) -0.0058(8)
C24 0.0202(10) 0.0289(10) 0.0339(11) 0.0051(8) -0.0059(8) -0.0015(8)
C25 0.0256(11) 0.0213(10) 0.0383(11) -0.0007(8) 0.0011(8) 0.0000(8)
C26 0.0282(11) 0.0263(10) 0.0272(10) -0.0048(8) 0.0001(8) -0.0052(8)
C27 0.0213(10) 0.0281(10) 0.0163(8) -0.0008(7) -0.0053(7) 0.0002(8)
C31 0.0183(9) 0.0245(9) 0.0189(9) 0.0014(7) 0.0003(7) -0.0055(7)
O31 0.0270(8) 0.0291(8) 0.0280(7) -0.0045(6) -0.0114(6) 0.0014(6)
O32 0.0292(8) 0.0326(8) 0.0256(7) -0.0065(6) -0.0087(6) -0.0029(6)
C32 0.0199(9) 0.0280(10) 0.0208(9) 0.0000(7) -0.0037(7) -0.0076(8)
C33 0.0172(9) 0.0298(10) 0.0197(9) -0.0004(7) -0.0027(7) -0.0054(8)
C34 0.0193(9) 0.0290(10) 0.0206(9) 0.0011(8) -0.0032(7) -0.0072(8)
C35 0.0175(9) 0.0314(11) 0.0209(9) -0.0003(8) -0.0022(7) -0.0058(8)
C36 0.0163(9) 0.0299(11) 0.0223(9) -0.0006(8) -0.0037(7) -0.0072(8)

loop_
_atom_type_symbol
_atom_type_description
_atom_type_scat_dispersion_real
_atom_type_scat_dispersion_imag
_atom_type_scat_source
C C 0.0181 0.0091 'International Tables Vol C Tables 4.2.6.8 and 6.1.1.4'
H H 0.0000 0.0000 'International Tables Vol C Tables 4.2.6.8 and 6.1.1.4'
N N 0.0311 0.0180 'International Tables Vol C Tables 4.2.6.8 and 6.1.1.4'
O O 0.0492 0.0322 'International Tables Vol C Tables 4.2.6.8 and 6.1.1.4'

loop_
_geom_angle_atom_site_label_1
_geom_angle_atom_site_label_2
_geom_angle_atom_site_label_3
_geom_angle
_geom_angle_site_symmetry_1
_geom_angle_site_symmetry_3
C12 N11 C15 106.42(15) . .
C12 N11 C27 129.93(16) . .
C15 N11 C27 123.64(15) . .
N13 C12 N11 111.31(16) . .
N13 C12 C12 125.34(19) . 2_565
N11 C12 C12 123.3(2) . 2_565
C12 N13 C14 105.37(15) . .
C15 C14 N13 110.29(17) . .
C15 C14 H14 124.9 . .
N13 C14 H14 124.9 . .
C14 C15 N11 106.59(17) . .
C14 C15 H15 126.7 . .
N11 C15 H15 126.7 . .
C26 N21 C22 117.66(16) . .
N21 C22 C23 122.35(17) . .
N21 C22 C27 114.32(15) . .
C23 C22 C27 123.34(16) . .
C24 C23 C22 118.86(18) . .
C24 C23 H23 120.6 . .
C22 C23 H23 120.6 . .
C23 C24 C25 119.36(18) . .
C23 C24 H24 120.3 . .
C25 C24 H24 120.3 . .
C26 C25 C24 118.18(18) . .
C26 C25 H25 120.9 . .
C24 C25 H25 120.9 . .
N21 C26 C25 123.59(18) . .
N21 C26 H26 118.2 . .
C25 C26 H26 118.2 . .
N11 C27 C22 113.55(15) . .
N11 C27 H27A 108.9 . .
C22 C27 H27A 108.9 . .
N11 C27 H27B 108.9 . .
C22 C27 H27B 108.9 . .
H27A C27 H27B 107.7 . .
O32 C31 O31 123.93(17) . .
O32 C31 C32 123.90(17) . .
O31 C31 C32 112.16(15) . .
C31 O31 H31 109.6(15) . .
C31 C32 C33 114.11(15) . .
C31 C32 H32A 108.7 . .
C33 C32 H32A 108.7 . .
C31 C32 H32B 108.7 . .
C33 C32 H32B 108.7 . .
H32A C32 H32B 107.6 . .
C32 C33 C34 112.60(15) . .
C32 C33 H33A 109.1 . .
C34 C33 H33A 109.1 . .
C32 C33 H33B 109.1 . .
C34 C33 H33B 109.1 . .
H33A C33 H33B 107.8 . .
C35 C34 C33 112.87(15) . .
C35 C34 H34A 109.0 . .
C33 C34 H34A 109.0 . .
C35 C34 H34B 109.0 . .
C33 C34 H34B 109.0 . .
H34A C34 H34B 107.8 . .
C34 C35 C36 113.16(15) . .
C34 C35 H35A 108.9 . .
C36 C35 H35A 108.9 . .
C34 C35 H35B 108.9 . .
C36 C35 H35B 108.9 . .
H35A C35 H35B 107.8 . .
C36 C36 C35 113.63(18) 2_856 .
C36 C36 H36A 108.8 2_856 .
C35 C36 H36A 108.8 . .
C36 C36 H36B 108.8 2_856 .
C35 C36 H36B 108.8 . .
H36A C36 H36B 107.7 . .

loop_
_geom_bond_atom_site_label_1
_geom_bond_atom_site_label_2
_geom_bond_distance
_geom_bond_site_symmetry_2
N11 C12 1.380(2) .
N11 C15 1.387(2) .
N11 C27 1.476(2) .
C12 N13 1.339(2) .
C12 C12 1.470(4) 2_565
N13 C14 1.387(3) .
C14 C15 1.368(3) .
C14 H14 0.9500 .
C15 H15 0.9500 .
N21 C26 1.347(2) .
N21 C22 1.357(2) .
C22 C23 1.395(3) .
C22 C27 1.514(2) .
C23 C24 1.390(3) .
C23 H23 0.9500 .
C24 C25 1.392(3) .
C24 H24 0.9500 .
C25 C26 1.389(3) .
C25 H25 0.9500 .
C26 H26 0.9500 .
C27 H27A 0.9900 .
C27 H27B 0.9900 .
C31 O32 1.222(2) .
C31 O31 1.332(2) .
C31 C32 1.524(2) .
O31 H31 0.89(3) .
C32 C33 1.527(3) .
C32 H32A 0.9900 .
C32 H32B 0.9900 .
C33 C34 1.539(2) .
C33 H33A 0.9900 .
C33 H33B 0.9900 .
C34 C35 1.530(3) .
C34 H34A 0.9900 .
C34 H34B 0.9900 .
C35 C36 1.536(2) .
C35 H35A 0.9900 .
C35 H35B 0.9900 .
C36 C36 1.533(4) 2_856
C36 H36A 0.9900 .
C36 H36B 0.9900 .

loop_
_geom_hbond_atom_site_label_D
_geom_hbond_atom_site_label_H
_geom_hbond_atom_site_label_A
_geom_hbond_distance_DH
_geom_hbond_distance_HA
_geom_hbond_distance_DA
_geom_hbond_angle_DHA
O31 H31 N21 0.89(3) 1.86(3) 2.727(2) 163(2)

loop_
_geom_torsion_atom_site_label_1
_geom_torsion_atom_site_label_2
_geom_torsion_atom_site_label_3
_geom_torsion_atom_site_label_4
_geom_torsion
_geom_torsion_site_symmetry_1
_geom_torsion_site_symmetry_4
C15 N11 C12 N13 -1.5(2) . .
C27 N11 C12 N13 178.58(16) . .
C15 N11 C12 C12 178.3(2) . 2_565
C27 N11 C12 C12 -1.6(3) . 2_565
N11 C12 N13 C14 1.1(2) . .
C12 C12 N13 C14 -178.6(2) 2_565 .
C12 N13 C14 C15 -0.3(2) . .
N13 C14 C15 N11 -0.6(2) . .
C12 N11 C15 C14 1.2(2) . .
C27 N11 C15 C14 -178.84(16) . .
C26 N21 C22 C23 -0.8(3) . .
C26 N21 C22 C27 179.55(16) . .
N21 C22 C23 C24 0.6(3) . .
C27 C22 C23 C24 -179.77(17) . .
C22 C23 C24 C25 0.0(3) . .
C23 C24 C25 C26 -0.4(3) . .
C22 N21 C26 C25 0.4(3) . .
C24 C25 C26 N21 0.2(3) . .
C12 N11 C27 C22 89.6(2) . .
C15 N11 C27 C22 -90.3(2) . .
N21 C22 C27 N11 172.81(15) . .
C23 C22 C27 N11 -6.8(3) . .
O32 C31 C32 C33 1.7(3) . .
O31 C31 C32 C33 -179.06(15) . .
C31 C32 C33 C34 -173.72(15) . .
C32 C33 C34 C35 179.92(15) . .
C33 C34 C35 C36 -178.53(15) . .
C34 C35 C36 C36 179.00(18) . 2_856
